data_4060397
loop_
_publ_author_name
'Hodson, Bruce E.'
'McGrath, Thomas D.'
'Stone, F. Gordon A.'

_publ_section_title
;
  Synthesis of the 13-Vertex Rhodacarborane Anion [4-(1,2:5,6-\h-cod)-
  closo-4,1,6-RhC~2~B~10~H~12~]^-^ and its Reactions with Electrophiles
;
_journal_name_full Organometallics
_journal_paper_doi 10.1021/om049102e
_journal_year 2005
_chemical_formula_sum 'C18 H36 B10 Rh2'
_chemical_formula_weight 566.39
_space_group_IT_number 14
_symmetry_cell_setting monoclinic
_symmetry_space_group_name_Hall '-P 2yn'
_symmetry_space_group_name_H-M 'P 1 21/n 1'
_cell_angle_alpha 90.00
_cell_angle_beta 105.456(9)
_cell_angle_gamma 90.00
_cell_formula_units_Z 4
_cell_length_a 7.0539(17)
_cell_length_b 29.096(7)
_cell_length_c 11.478(3)
_cell_measurement_temperature 110(2)
_cell_volume 2270.6(10)
_diffrn_ambient_temperature 110(2)
_exptl_crystal_density_diffrn 1.657
_cod_depositor_comments
;
The following automatic conversions were performed:
'_symmetry_cell_setting' value 'Monoclinic' changed to 'monoclinic'
according to '/home/saulius/struct/CIF-dictionaries/cif_core.dic'
dictionary named 'cif_core.dic' version 2.4.1 from 2010-06-29.

Automatic conversion script
Id: cif_fix_enum 1527 2010-12-29 10:47:43Z saulius 
;
_cod_original_sg_symbol_H-M 'P 21/n'
_cod_database_code 4060397

loop_
_symmetry_equiv_pos_as_xyz
'x, y, z'
'-x+1/2, y+1/2, -z+1/2'
'-x, -y, -z'
'x-1/2, -y-1/2, z-1/2'

loop_
_atom_site_label
_atom_site_type_symbol
_atom_site_fract_x
_atom_site_fract_y
_atom_site_fract_z
_atom_site_U_iso_or_equiv
_atom_site_adp_type
_atom_site_occupancy
_atom_site_symmetry_multiplicity
_atom_site_calc_flag
_atom_site_refinement_flags
_atom_site_disorder_assembly
_atom_site_disorder_group
C1 C 0.4839(11) 0.1181(2) -0.1300(8) 0.0108(19) Uani 1 1 d . . .
H1 H 0.324(9) 0.1202(19) -0.148(6) 0.013 Uiso 1 1 d . . .
B2 B 0.5444(14) 0.1213(3) -0.2487(9) 0.017(2) Uani 1 1 d . . .
H2 H 0.421(9) 0.127(2) -0.337(7) 0.020 Uiso 1 1 d . . .
B3 B 0.6333(13) 0.1110(3) -0.0109(9) 0.014(2) Uani 1 1 d . . .
H3 H 0.568(9) 0.1038(19) 0.072(6) 0.017 Uiso 1 1 d . . .
Rh4 Rh 0.68372(9) 0.176994(19) -0.11387(6) 0.01049(16) Uani 1 1 d . . .
C41 C 0.8287(11) 0.2331(2) -0.0071(7) 0.0129(19) Uani 1 1 d . . .
H41A H 0.9581 0.2249 0.0499 0.015 Uiso 1 1 calc R . .
C42 C 0.6612(12) 0.2190(2) 0.0329(8) 0.020(2) Uani 1 1 d . . .
H42A H 0.6964 0.2028 0.1126 0.024 Uiso 1 1 calc R . .
C43 C 0.4671(11) 0.2441(2) 0.0066(8) 0.024(2) Uani 1 1 d . . .
H43A H 0.4824 0.2719 0.0581 0.029 Uiso 1 1 calc R . .
H43B H 0.3684 0.2240 0.0281 0.029 Uiso 1 1 calc R . .
C44 C 0.3910(12) 0.2584(2) -0.1261(8) 0.025(2) Uani 1 1 d . . .
H44A H 0.2455 0.2598 -0.1480 0.030 Uiso 1 1 calc R . .
H44B H 0.4409 0.2894 -0.1368 0.030 Uiso 1 1 calc R . .
C45 C 0.4551(11) 0.2250(2) -0.2096(8) 0.018(2) Uani 1 1 d . . .
H45A H 0.3445 0.2104 -0.2715 0.021 Uiso 1 1 calc R . .
C46 C 0.6276(11) 0.2314(2) -0.2469(8) 0.017(2) Uani 1 1 d . . .
H46A H 0.6159 0.2202 -0.3309 0.020 Uiso 1 1 calc R . .
C47 C 0.7729(11) 0.2706(2) -0.2094(7) 0.018(2) Uani 1 1 d . . .
H47A H 0.8921 0.2638 -0.2364 0.022 Uiso 1 1 calc R . .
H47B H 0.7135 0.2992 -0.2501 0.022 Uiso 1 1 calc R . .
C48 C 0.8309(12) 0.2781(2) -0.0752(8) 0.020(2) Uani 1 1 d . . .
H48A H 0.7387 0.3001 -0.0537 0.024 Uiso 1 1 calc R . .
H48B H 0.9645 0.2916 -0.0503 0.024 Uiso 1 1 calc R . .
B5 B 0.5997(13) 0.0646(3) -0.1332(8) 0.010(2) Uani 1 1 d . . .
H5 H 0.522(9) 0.0384(19) -0.142(6) 0.012 Uiso 1 1 d . . .
C6 C 0.7842(11) 0.1302(2) -0.2481(7) 0.0106(19) Uani 1 1 d . . .
H6 H 0.773(9) 0.1450(19) -0.330(6) 0.013 Uiso 1 1 d . . .
B7 B 0.8892(13) 0.1289(3) 0.0105(9) 0.013(2) Uani 1 1 d . . .
H7 H 0.968(9) 0.1437(19) 0.100(6) 0.015 Uiso 1 1 d . . .
B8 B 0.8142(13) 0.0704(3) -0.0019(10) 0.019(2) Uani 1 1 d . . .
H8 H 0.841(9) 0.0461(19) 0.094(6) 0.023 Uiso 1 1 d . . .
B9 B 0.7157(14) 0.0745(3) -0.2627(9) 0.016(2) Uani 1 1 d . . .
H9 H 0.667(10) 0.061(2) -0.333(6) 0.019 Uiso 1 1 d . . .
B10 B 0.9644(12) 0.1419(3) -0.1234(9) 0.009(2) Uani 1 1 d . . .
H10 H 1.070(9) 0.1643(18) -0.127(6) 0.010 Uiso 1 1 d . . .
B11 B 0.8475(12) 0.0471(3) -0.1331(9) 0.011(2) Uani 1 1 d . . .
H11 H 0.882(9) 0.0106(19) -0.134(6) 0.013 Uiso 1 1 d . . .
B12 B 0.9585(13) 0.0892(3) -0.2061(10) 0.018(2) Uani 1 1 d . . .
H12 H 1.053(9) 0.0831(19) -0.276(6) 0.021 Uiso 1 1 d . . .
B13 B 1.0214(13) 0.0877(3) -0.0459(9) 0.014(2) Uani 1 1 d . . .
H13 H 1.167(9) 0.079(2) -0.003(6) 0.017 Uiso 1 1 d . . .
Rh2 Rh 0.72923(9) 0.07691(2) 0.18139(6) 0.01127(17) Uani 1 1 d . . .
C21 C 0.8460(11) 0.0250(2) 0.3121(7) 0.0158(14) Uani 1 1 d U . .
H21A H 0.8813 -0.0040 0.2758 0.019 Uiso 1 1 calc R . .
C22 C 0.9852(10) 0.0595(2) 0.3221(7) 0.0146(19) Uani 1 1 d U . .
H22A H 1.1012 0.0506 0.2927 0.018 Uiso 1 1 calc R . .
C23 C 1.0273(11) 0.0970(2) 0.4166(8) 0.021(2) Uani 1 1 d U . .
H23A H 1.1036 0.1218 0.3912 0.026 Uiso 1 1 calc R . .
H23B H 1.1076 0.0843 0.4942 0.026 Uiso 1 1 calc R . .
C24 C 0.8350(11) 0.1167(2) 0.4341(7) 0.0150(14) Uani 1 1 d U . .
H24A H 0.7938 0.0979 0.4949 0.018 Uiso 1 1 calc R . .
H24B H 0.8602 0.1483 0.4669 0.018 Uiso 1 1 calc R . .
C25 C 0.6688(11) 0.1182(2) 0.3202(7) 0.0158(14) Uani 1 1 d U . .
H25A H 0.6210 0.1499 0.2937 0.019 Uiso 1 1 calc R . .
C26 C 0.5259(11) 0.0842(2) 0.2868(7) 0.0136(19) Uani 1 1 d U . .
H26A H 0.3935 0.0957 0.2409 0.016 Uiso 1 1 calc R . .
C27 C 0.5211(11) 0.0409(2) 0.3582(7) 0.016(2) Uani 1 1 d U . .
H27A H 0.4249 0.0193 0.3079 0.019 Uiso 1 1 calc R . .
H27B H 0.4751 0.0486 0.4302 0.019 Uiso 1 1 calc R . .
C28 C 0.7229(11) 0.0168(2) 0.3999(7) 0.0150(14) Uani 1 1 d U . .
H28A H 0.7943 0.0285 0.4807 0.018 Uiso 1 1 calc R . .
H28B H 0.7027 -0.0167 0.4071 0.018 Uiso 1 1 calc R . .

loop_
_atom_site_aniso_label
_atom_site_aniso_U_11
_atom_site_aniso_U_22
_atom_site_aniso_U_33
_atom_site_aniso_U_23
_atom_site_aniso_U_13
_atom_site_aniso_U_12
C1 0.006(4) 0.007(4) 0.019(6) 0.004(4) 0.003(4) -0.001(3)
B2 0.014(6) 0.016(5) 0.016(7) -0.005(5) -0.004(5) 0.002(4)
B3 0.021(6) 0.010(5) 0.017(7) -0.005(4) 0.014(5) -0.006(4)
Rh4 0.0102(3) 0.0107(3) 0.0097(4) -0.0005(3) 0.0011(3) 0.0018(3)
C41 0.015(4) 0.014(4) 0.005(5) -0.002(4) -0.005(4) 0.006(4)
C42 0.033(5) 0.017(4) 0.013(6) 0.005(4) 0.011(5) 0.010(4)
C43 0.028(5) 0.012(4) 0.040(7) -0.009(4) 0.024(5) 0.000(4)
C44 0.027(5) 0.022(5) 0.032(7) 0.004(5) 0.017(5) 0.008(4)
C45 0.010(4) 0.022(5) 0.020(6) 0.006(4) 0.001(4) 0.012(4)
C46 0.020(5) 0.016(4) 0.014(6) 0.002(4) 0.004(4) 0.009(4)
C47 0.027(5) 0.010(4) 0.019(6) 0.002(4) 0.008(5) 0.002(4)
C48 0.027(5) 0.013(4) 0.017(6) 0.000(4) 0.000(5) -0.007(4)
B5 0.010(5) 0.011(5) 0.006(6) -0.005(4) -0.004(4) 0.000(4)
C6 0.009(4) 0.020(5) 0.005(5) 0.004(4) 0.006(4) 0.002(4)
B7 0.011(5) 0.008(5) 0.013(6) -0.004(4) -0.006(5) 0.000(4)
B8 0.014(5) 0.021(6) 0.021(7) -0.002(5) 0.002(5) -0.006(4)
B9 0.021(6) 0.017(5) 0.009(6) -0.008(5) 0.005(5) -0.012(5)
B10 0.002(5) 0.012(5) 0.013(6) -0.003(4) 0.004(4) -0.001(4)
B11 0.008(5) 0.011(5) 0.018(6) -0.003(4) 0.010(5) -0.003(4)
B12 0.015(5) 0.011(5) 0.027(7) -0.004(5) 0.007(5) -0.002(4)
B13 0.013(5) 0.016(5) 0.014(6) -0.004(4) 0.003(5) 0.003(4)
Rh2 0.0121(3) 0.0116(3) 0.0102(4) 0.0011(3) 0.0032(3) 0.0023(3)
C21 0.022(3) 0.008(3) 0.022(4) 0.005(3) 0.013(3) 0.011(3)
C22 0.009(4) 0.014(4) 0.018(6) 0.003(4) -0.001(4) 0.003(4)
C23 0.023(5) 0.012(4) 0.024(6) 0.002(4) -0.003(4) -0.001(4)
C24 0.033(4) 0.003(3) 0.014(4) 0.002(3) 0.014(3) 0.000(3)
C25 0.022(3) 0.008(3) 0.022(4) 0.005(3) 0.013(3) 0.011(3)
C26 0.016(4) 0.009(4) 0.020(5) 0.003(4) 0.012(4) 0.009(4)
C27 0.027(5) 0.012(4) 0.013(5) -0.003(4) 0.013(4) 0.000(4)
C28 0.033(4) 0.003(3) 0.014(4) 0.002(3) 0.014(3) 0.000(3)

loop_
_geom_bond_atom_site_label_1
_geom_bond_atom_site_label_2
_geom_bond_distance
_geom_bond_site_symmetry_2
_geom_bond_publ_flag
C1 B3 1.502(12) . ?
C1 B2 1.535(11) . ?
C1 B5 1.765(10) . ?
C1 Rh4 2.194(7) . ?
B2 C6 1.709(11) . ?
B2 B9 1.856(13) . ?
B2 B5 2.087(13) . ?
B2 Rh4 2.276(10) . ?
B3 B8 1.722(12) . ?
B3 B7 1.832(12) . ?
B3 B5 1.917(12) . ?
B3 Rh4 2.331(9) . ?
B3 Rh2 2.349(10) . ?
Rh4 C42 2.122(7) . ?
Rh4 C41 2.131(7) . ?
Rh4 C46 2.162(7) . ?
Rh4 C45 2.194(7) . ?
Rh4 B7 2.234(9) . ?
Rh4 B10 2.256(8) . ?
Rh4 C6 2.305(7) . ?
C41 C42 1.437(9) . ?
C41 C48 1.526(9) . ?
C42 C43 1.509(10) . ?
C43 C44 1.531(11) . ?
C44 C45 1.516(9) . ?
C45 C46 1.406(9) . ?
C46 C47 1.517(10) . ?
C47 C48 1.501(10) . ?
B5 B11 1.820(11) . ?
B5 B8 1.837(13) . ?
B5 B9 1.900(12) . ?
C6 B10 1.676(12) . ?
C6 B9 1.686(12) . ?
C6 B12 1.688(11) . ?
B7 B13 1.747(11) . ?
B7 B8 1.777(12) . ?
B7 B10 1.795(12) . ?
B8 B11 1.724(12) . ?
B8 B13 1.743(11) . ?
B8 Rh2 2.343(10) . ?
B9 B12 1.716(12) . ?
B9 B11 1.725(14) . ?
B10 B12 1.798(12) . ?
B10 B13 1.804(12) . ?
B11 B12 1.780(12) . ?
B11 B13 1.801(13) . ?
B12 B13 1.774(14) . ?
Rh2 C26 2.119(6) . ?
Rh2 C25 2.128(7) . ?
Rh2 C21 2.135(7) . ?
Rh2 C22 2.138(8) . ?
C21 C22 1.388(9) . ?
C21 C28 1.514(8) . ?
C22 C23 1.510(9) . ?
C23 C24 1.535(9) . ?
C24 C25 1.507(11) . ?
C25 C26 1.393(9) . ?
C26 C27 1.507(8) . ?
C27 C28 1.544(9) . ?
